data_2000335
loop_
_publ_author_name
'Lynch, V. M.'
'Mortimore, M.'
'Martin, S. F.'
'Davis, B. E.'

_publ_section_title
;
 Structure of
 (+-)-7(<i>S</i>)-16-deformyl-21-oxogeissoschizine--oxindole
;
_journal_issue 4
_journal_name_full 'Acta Crystallographica Section C'
_journal_page_first 908
_journal_page_last 910
_journal_paper_doi 10.1107/S0108270190010617
_journal_volume 47
_journal_year 1991
_chemical_formula_sum 'C20 H22 N2 O4'
_space_group_crystal_system monoclinic
_space_group_IT_number 14
_space_group_name_Hall '-P 2ybc'
_space_group_name_H-M_alt 'P 1 21/c 1'
_cell_angle_alpha 90
_cell_angle_beta 95.358(6)
_cell_angle_gamma 90
_cell_formula_units_Z 4
_cell_length_a 10.5052(7)
_cell_length_b 16.442(2)
_cell_length_c 10.3415(8)
_cell_volume 1778.4(3)
_diffrn_radiation_type MO
_diffrn_radiation_wavelength 0.71073
_exptl_absorpt_coefficient_mu 0.08677
_exptl_crystal_density_diffrn 1.32
_exptl_crystal_F_000 752
_cod_data_source_file st0466.cif
_cod_data_source_block st0466a
_cod_depositor_comments
;
 Updating space group information and adding the symmetry operation list.

 Antanas Vaitkus,
 2018-06-15
;
_cod_original_sg_symbol_H-M P21/c
_cod_original_formula_sum C20H22N2O4
_cod_database_code 2000335

loop_
_space_group_symop_id
_space_group_symop_operation_xyz
1 x,y,z
2 -x,y+1/2,-z+1/2
3 -x,-y,-z
4 x,-y+1/2,z+1/2

loop_
_atom_site_label
_atom_site_fract_x
_atom_site_fract_y
_atom_site_fract_z
_atom_site_U_iso_or_equiv
N1 .02692(12) .55818(8) .35046(13) .0261(4)
C2 .10500(13) .49300(9) .34729(4) .0218(4)
C3 .17681(13) .49863(8) .22599(14) .0204(4)
C3a .13566(14) .58097(9) .17219(14) .0209(4)
C4 .16929(15) .62445(9) .06619(15) .0259(5)
C5 .1061(2) .69723(10) .0345(2) .0306(5)
C6 .01128(15) .72558(10) .1070(2) .0330(5)
C7 -.02182(15) .68342(10) .2161(2) .0303(5)
C7a .04231(14) .61168(9) .24641(14) .0236(4)
O8 .11537(10) .43737(6) .42739(10) .0284(3)
C2' .13597(15) .42803(9) .13148(15) .0246(5)
C3' .24558(14) .42101(10) .04599(15) .0244(5)
N4' .35576(11) .44460(7) .13485(11) .0208(4)
C5' .47802(14) .43086(8) .11288(14) .0199(4)
C6' .57285(13) .45197(8) .22501(14) .0201(4)
C7' .54738(13) .52330(8) .31360(14) .0194(4)
C8' .40877(14) .55340(9) .28924(15) .0209(4)
C8a' .32087(13) .48212(9) .25560(13) .0192(4)
O9' .50791(10) .39906(6) .01185(10) .0268(3)
C10' .67155(14) .40119(9) .2470(2) .0271(5)
C11' .7722(2) .40352(13) .3591(2) .0425(6)
C12' .64314(15) .59217(9) .29504(15) .0227(5)
C13' .64956(14) .66149(9) .39004(14) .0235(4)
O14' .71330(12) .72152(7) .37851(12) .0417(4)
O15' .57954(10) .64991(6) .48985(10) .0274(3)
C16' .5874(2) .71394(11) .5867(2) .0390(6)
H1 -.021(2) .5658(10) .420(2) .039(5)
H4 .235(2) .6053(9) .015(2) .028(4)
H5 .1296(14) .7271(10) -.040(2) .029(4)
H6 -.032(2) .7759(12) .084(2) .044(5)
H7 -.086(2) .7020(10) .269(2) .032(4)
H2'a .053(2) .4390(9) .080(2) .027(4)
H2'b .130(2) .3764(11) .184(2) .030(4)
H3'a .2536(15) .3659(10) .016(2) .025(4)
H3'b .2349(15) .4581(10) -.031(2) .026(4)
H7' .5598(14) .5045(8) .401(2) .016(4)
H8'a .4032(14) .5919(9) .2175(14) .017(4)
H8'b .383(2) .5815(10) .366(2) .032(4)
H8a' .3274(13) .4420(8) .3265(14) .012(3)
H10' .6783(15) .3570(10) .183(2) .026(4)
H11a' .764(2) .4492(13) .422(2) .059(6)
H11b' .770(3) .352(2) .405(3) .095(9)
H11c' .855(3) .4057(15) .328(2) .081(8)
H12a' .626(2) .6155(10) .206(2) .030(4)
H12b' .730(2) .5719(10) .295(2) .037(5)
H16a' .676(2) .720(2) .627(2) .082(8)
H16b' .534(2) .6957(12) .651(2) .052(6)
H16c' .557(2) .7638(14) .543(2) .057(6)
